data_2022888
loop_
_publ_author_name
'Rajendrakumar, Satyasree'
'Surampudi Venkata Sai Durga, Anuja'
'Balasubramanian, Sridhar'

_publ_section_title
;
 Strategic synthon approach in obtaining cocrystals and cocrystal
 polymorphs of a high-Z&#x2032; system deferiprone -- an anti-thalassemia
 drug
;
_journal_coeditor_code LO5093
_journal_issue 6
_journal_name_full 'Acta Crystallographica Section B Structural Science, Crystal Engineering and Materials'
_journal_page_first 946
_journal_page_last 964
_journal_paper_doi 10.1107/S205252062100980X
_journal_volume 77
_journal_year 2021
_chemical_formula_moiety 'C7 H9 N O2'
_chemical_formula_sum 'C7 H9 N O2'
_chemical_formula_weight 139.15
_chemical_name_common 'Deferiprone form IV'
_space_group_crystal_system orthorhombic
_space_group_IT_number 61
_space_group_name_Hall '-P 2ac 2ab'
_space_group_name_H-M_alt 'P b c a'
_atom_sites_solution_hydrogens mixed
_audit_creation_method SHELXL-2018/3
_cell_angle_alpha 90
_cell_angle_beta 90
_cell_angle_gamma 90
_cell_formula_units_Z 16
_cell_length_a 13.70079(19)
_cell_length_b 7.16238(10)
_cell_length_c 25.8688(4)
_cell_measurement_reflns_used 9953
_cell_measurement_temperature 100(2)
_cell_measurement_theta_max 30.56
_cell_measurement_theta_min 2.15
_cell_volume 2538.51(6)
_computing_cell_refinement '<i>SAINT</i> (Bruker, 2016)'
_computing_data_collection '<i>APEX3</i> (Bruker, 2016)'
_computing_data_reduction 'Bruker SAINT'
_computing_molecular_graphics 'DIAMOND (Brandenburg & Putz, 2005)'
_computing_publication_material 'Bruker SHELXTL'
_computing_structure_refinement 'SHELXL-2018/3 (Sheldrick, 2018)'
_computing_structure_solution '<i>SHELXT</i> (Sheldrick, 2015)'
_diffrn_ambient_temperature 100(2)
_diffrn_measured_fraction_theta_full 0.998
_diffrn_measured_fraction_theta_max 0.998
_diffrn_measurement_device_type 'Bruker D8 QUEST PHOTON-100'
_diffrn_measurement_method '\w and \f'
_diffrn_radiation_type MoK\a
_diffrn_radiation_wavelength 0.71073
_diffrn_reflns_av_R_equivalents 0.0329
_diffrn_reflns_av_unetI/netI 0.0350
_diffrn_reflns_Laue_measured_fraction_full 0.998
_diffrn_reflns_Laue_measured_fraction_max 0.998
_diffrn_reflns_limit_h_max 13
_diffrn_reflns_limit_h_min -19
_diffrn_reflns_limit_k_max 8
_diffrn_reflns_limit_k_min -10
_diffrn_reflns_limit_l_max 36
_diffrn_reflns_limit_l_min -36
_diffrn_reflns_number 18090
_diffrn_reflns_point_group_measured_fraction_full 0.998
_diffrn_reflns_point_group_measured_fraction_max 0.998
_diffrn_reflns_theta_full 25.242
_diffrn_reflns_theta_max 30.568
_diffrn_reflns_theta_min 2.165
_diffrn_source microfocus
_exptl_absorpt_coefficient_mu 0.108
_exptl_absorpt_correction_T_max 0.7461
_exptl_absorpt_correction_T_min 0.6863
_exptl_absorpt_correction_type multi-scan
_exptl_absorpt_process_details 'SADABS, Bruker, 2016'
_exptl_crystal_colour colorless
_exptl_crystal_density_diffrn 1.456
_exptl_crystal_description block
_exptl_crystal_F_000 1184
_exptl_crystal_size_max 0.320
_exptl_crystal_size_mid 0.280
_exptl_crystal_size_min 0.160
_refine_diff_density_max 0.467
_refine_diff_density_min -0.292
_refine_diff_density_rms 0.067
_refine_ls_extinction_method none
_refine_ls_goodness_of_fit_ref 1.055
_refine_ls_hydrogen_treatment mixed
_refine_ls_matrix_type full
_refine_ls_number_parameters 193
_refine_ls_number_reflns 3892
_refine_ls_number_restraints 0
_refine_ls_restrained_S_all 1.055
_refine_ls_R_factor_all 0.0519
_refine_ls_R_factor_gt 0.0415
_refine_ls_shift/su_max 0.000
_refine_ls_shift/su_mean 0.000
_refine_ls_structure_factor_coef Fsqd
_refine_ls_weighting_details 'w=1/[\s^2^(Fo^2^)+(0.0572P)^2^+1.1028P] where P=(Fo^2^+2Fc^2^)/3'
_refine_ls_weighting_scheme calc
_refine_ls_wR_factor_gt 0.1098
_refine_ls_wR_factor_ref 0.1167
_reflns_Friedel_coverage 0.000
_reflns_number_gt 3243
_reflns_number_total 3892
_reflns_threshold_expression 'I > 2\s(I)'
_cod_data_source_file lo5093sup1.cif
_cod_data_source_block Id
_cod_database_code 2022888
_shelx_shelxl_version_number 2018/3
_shelx_space_group_comment
;
The symmetry employed for this shelxl refinement is uniquely defined
by the following loop, which should always be used as a source of
symmetry information in preference to the above space-group names.
They are only intended as comments.
;
_shelx_estimated_absorpt_t_min 0.966
_shelx_estimated_absorpt_t_max 0.983

loop_
_space_group_symop_operation_xyz
'x, y, z'
'-x+1/2, -y, z+1/2'
'-x, y+1/2, -z+1/2'
'x+1/2, -y+1/2, -z'
'-x, -y, -z'
'x-1/2, y, -z-1/2'
'x, -y-1/2, z-1/2'
'-x-1/2, y-1/2, z'

loop_
_atom_site_label
_atom_site_type_symbol
_atom_site_fract_x
_atom_site_fract_y
_atom_site_fract_z
_atom_site_U_iso_or_equiv
_atom_site_adp_type
_atom_site_occupancy
_atom_site_site_symmetry_order
_atom_site_calc_flag
_atom_site_refinement_flags_posn
_atom_site_refinement_flags_adp
_atom_site_refinement_flags_occupancy
_atom_site_disorder_assembly
_atom_site_disorder_group
C1A C 0.21728(7) 0.62677(14) 0.40135(3) 0.00954(18) Uani 1 1 d . . . . .
C2A C 0.31652(7) 0.61778(14) 0.39406(3) 0.00989(19) Uani 1 1 d . . . . .
C3A C 0.38516(7) 0.66671(14) 0.43395(4) 0.01034(19) Uani 1 1 d . . . . .
C4A C 0.34209(8) 0.71939(16) 0.48193(4) 0.0125(2) Uani 1 1 d . . . . .
H4A H 0.383001 0.748526 0.510465 0.015 Uiso 1 1 calc R U . . .
C5A C 0.24323(8) 0.72877(15) 0.48765(4) 0.0120(2) Uani 1 1 d . . . . .
H5A H 0.216874 0.767039 0.519925 0.014 Uiso 1 1 calc R U . . .
C6A C 0.07595(7) 0.69611(16) 0.45748(4) 0.0143(2) Uani 1 1 d . . . . .
H6AA H 0.046317 0.778195 0.431553 0.021 Uiso 1 1 calc R U . . .
H6AB H 0.063665 0.746489 0.492097 0.021 Uiso 1 1 calc R U . . .
H6AC H 0.047350 0.571088 0.454761 0.021 Uiso 1 1 calc R U . . .
C7A C 0.14580(8) 0.57642(15) 0.35975(4) 0.0126(2) Uani 1 1 d . . . . .
H7AA H 0.107538 0.686930 0.350352 0.019 Uiso 1 1 calc R U . . .
H7AB H 0.101953 0.478425 0.372389 0.019 Uiso 1 1 calc R U . . .
H7AC H 0.181177 0.531003 0.329324 0.019 Uiso 1 1 calc R U . . .
O1A O 0.35166(6) 0.56375(11) 0.34700(3) 0.01343(17) Uani 1 1 d . . . . .
H1O H 0.4160(13) 0.541(3) 0.3497(7) 0.036(5) Uiso 1 1 d . . . . .
O2A O 0.47635(5) 0.66402(12) 0.42541(3) 0.01489(17) Uani 1 1 d . . . . .
N1A N 0.18170(6) 0.68496(12) 0.44853(3) 0.01016(17) Uani 1 1 d . . . . .
C1B C 0.78598(7) 0.46177(14) 0.34963(4) 0.00977(19) Uani 1 1 d . . . . .
C2B C 0.68662(7) 0.47054(14) 0.35668(3) 0.00965(19) Uani 1 1 d . . . . .
C3B C 0.61827(7) 0.41306(14) 0.31736(4) 0.01006(19) Uani 1 1 d . . . . .
C4B C 0.66177(8) 0.35314(15) 0.27017(4) 0.01127(19) Uani 1 1 d . . . . .
H4B H 0.621243 0.313886 0.242421 0.014 Uiso 1 1 calc R U . . .
C5B C 0.76071(8) 0.35123(15) 0.26419(4) 0.01177(19) Uani 1 1 d . . . . .
H5B H 0.787378 0.312561 0.232023 0.014 Uiso 1 1 calc R U . . .
C6B C 0.92792(8) 0.39829(16) 0.29339(4) 0.0149(2) Uani 1 1 d . . . . .
H6BA H 0.940519 0.364649 0.257286 0.022 Uiso 1 1 calc R U . . .
H6BB H 0.958114 0.305606 0.316218 0.022 Uiso 1 1 calc R U . . .
H6BC H 0.955687 0.521705 0.300548 0.022 Uiso 1 1 calc R U . . .
C7B C 0.85682(8) 0.51145(15) 0.39161(4) 0.0127(2) Uani 1 1 d . . . . .
H7BA H 0.898474 0.403569 0.399113 0.019 Uiso 1 1 calc R U . . .
H7BB H 0.820857 0.546837 0.422856 0.019 Uiso 1 1 calc R U . . .
H7BC H 0.897432 0.616411 0.380298 0.019 Uiso 1 1 calc R U . . .
O1B O 0.65159(6) 0.52954(12) 0.40310(3) 0.01335(16) Uani 1 1 d . . . . .
H2O H 0.5858(14) 0.547(3) 0.4017(7) 0.043(5) Uiso 1 1 d . . . . .
O2B O 0.52702(5) 0.41437(11) 0.32617(3) 0.01374(17) Uani 1 1 d . . . . .
N1B N 0.82201(6) 0.40264(12) 0.30260(3) 0.01037(18) Uani 1 1 d . . . . .

loop_
_atom_site_aniso_label
_atom_site_aniso_U_11
_atom_site_aniso_U_22
_atom_site_aniso_U_33
_atom_site_aniso_U_23
_atom_site_aniso_U_13
_atom_site_aniso_U_12
C1A 0.0101(4) 0.0093(4) 0.0092(4) 0.0000(3) 0.0003(3) 0.0002(4)
C2A 0.0104(4) 0.0110(4) 0.0083(4) -0.0004(3) 0.0009(3) 0.0002(4)
C3A 0.0097(5) 0.0108(4) 0.0105(4) -0.0012(3) 0.0004(3) -0.0005(3)
C4A 0.0113(5) 0.0167(5) 0.0095(4) -0.0029(3) -0.0001(3) -0.0010(4)
C5A 0.0119(5) 0.0147(5) 0.0095(4) -0.0022(3) 0.0015(3) -0.0012(4)
C6A 0.0072(4) 0.0193(5) 0.0163(4) -0.0013(4) 0.0025(3) 0.0005(4)
C7A 0.0115(5) 0.0147(5) 0.0115(4) -0.0007(3) -0.0028(3) 0.0003(4)
O1A 0.0100(4) 0.0208(4) 0.0095(3) -0.0044(3) 0.0015(2) 0.0018(3)
O2A 0.0076(4) 0.0212(4) 0.0159(3) -0.0049(3) 0.0019(3) -0.0002(3)
N1A 0.0077(4) 0.0125(4) 0.0103(3) -0.0011(3) 0.0016(3) -0.0002(3)
C1B 0.0104(4) 0.0094(4) 0.0095(4) -0.0002(3) -0.0002(3) 0.0008(4)
C2B 0.0102(4) 0.0105(4) 0.0082(4) -0.0010(3) 0.0007(3) 0.0002(3)
C3B 0.0098(4) 0.0107(4) 0.0097(4) 0.0005(3) -0.0001(3) 0.0003(3)
C4B 0.0117(5) 0.0134(5) 0.0087(4) -0.0012(3) -0.0004(3) 0.0004(4)
C5B 0.0128(5) 0.0133(5) 0.0092(4) -0.0001(3) 0.0009(3) 0.0010(4)
C6B 0.0082(4) 0.0203(5) 0.0163(4) -0.0001(4) 0.0032(3) 0.0016(4)
C7B 0.0099(4) 0.0153(5) 0.0127(4) -0.0013(4) -0.0026(3) 0.0005(4)
O1B 0.0092(3) 0.0211(4) 0.0097(3) -0.0045(3) 0.0012(2) 0.0018(3)
O2B 0.0078(3) 0.0192(4) 0.0142(3) -0.0029(3) 0.0005(3) -0.0004(3)
N1B 0.0080(4) 0.0128(4) 0.0103(3) 0.0006(3) 0.0013(3) 0.0003(3)

loop_
_atom_type_symbol
_atom_type_description
_atom_type_scat_dispersion_real
_atom_type_scat_dispersion_imag
_atom_type_scat_source
C C 0.0033 0.0016 'International Tables Vol C Tables 4.2.6.8 and 6.1.1.4'
H H 0.0000 0.0000 'International Tables Vol C Tables 4.2.6.8 and 6.1.1.4'
N N 0.0061 0.0033 'International Tables Vol C Tables 4.2.6.8 and 6.1.1.4'
O O 0.0106 0.0060 'International Tables Vol C Tables 4.2.6.8 and 6.1.1.4'

loop_
_geom_angle_atom_site_label_1
_geom_angle_atom_site_label_2
_geom_angle_atom_site_label_3
_geom_angle
_geom_angle_site_symmetry_1
_geom_angle_site_symmetry_3
_geom_angle_publ_flag
C2A C1A N1A 119.05(9) . . ?
C2A C1A C7A 122.45(9) . . ?
N1A C1A C7A 118.50(9) . . ?
O1A C2A C1A 118.98(9) . . ?
O1A C2A C3A 118.55(9) . . ?
C1A C2A C3A 122.46(9) . . ?
O2A C3A C4A 124.28(9) . . ?
O2A C3A C2A 120.99(9) . . ?
C4A C3A C2A 114.73(9) . . ?
C5A C4A C3A 121.23(9) . . ?
C5A C4A H4A 119.4 . . ?
C3A C4A H4A 119.4 . . ?
N1A C5A C4A 121.72(9) . . ?
N1A C5A H5A 119.1 . . ?
C4A C5A H5A 119.1 . . ?
N1A C6A H6AA 109.5 . . ?
N1A C6A H6AB 109.5 . . ?
H6AA C6A H6AB 109.5 . . ?
N1A C6A H6AC 109.5 . . ?
H6AA C6A H6AC 109.5 . . ?
H6AB C6A H6AC 109.5 . . ?
C1A C7A H7AA 109.5 . . ?
C1A C7A H7AB 109.5 . . ?
H7AA C7A H7AB 109.5 . . ?
C1A C7A H7AC 109.5 . . ?
H7AA C7A H7AC 109.5 . . ?
H7AB C7A H7AC 109.5 . . ?
C2A O1A H1O 109.0(11) . . ?
C5A N1A C1A 120.76(9) . . ?
C5A N1A C6A 118.92(8) . . ?
C1A N1A C6A 120.30(8) . . ?
C2B C1B N1B 119.02(9) . . ?
C2B C1B C7B 122.28(9) . . ?
N1B C1B C7B 118.69(9) . . ?
O1B C2B C1B 118.72(9) . . ?
O1B C2B C3B 118.81(9) . . ?
C1B C2B C3B 122.43(9) . . ?
O2B C3B C4B 124.56(9) . . ?
O2B C3B C2B 120.68(9) . . ?
C4B C3B C2B 114.75(9) . . ?
C5B C4B C3B 121.04(9) . . ?
C5B C4B H4B 119.5 . . ?
C3B C4B H4B 119.5 . . ?
N1B C5B C4B 122.08(9) . . ?
N1B C5B H5B 119.0 . . ?
C4B C5B H5B 119.0 . . ?
N1B C6B H6BA 109.5 . . ?
N1B C6B H6BB 109.5 . . ?
H6BA C6B H6BB 109.5 . . ?
N1B C6B H6BC 109.5 . . ?
H6BA C6B H6BC 109.5 . . ?
H6BB C6B H6BC 109.5 . . ?
C1B C7B H7BA 109.5 . . ?
C1B C7B H7BB 109.5 . . ?
H7BA C7B H7BB 109.5 . . ?
C1B C7B H7BC 109.5 . . ?
H7BA C7B H7BC 109.5 . . ?
H7BB C7B H7BC 109.5 . . ?
C2B O1B H2O 110.8(11) . . ?
C5B N1B C1B 120.63(9) . . ?
C5B N1B C6B 119.21(8) . . ?
C1B N1B C6B 120.15(8) . . ?

loop_
_geom_bond_atom_site_label_1
_geom_bond_atom_site_label_2
_geom_bond_distance
_geom_bond_site_symmetry_2
_geom_bond_publ_flag
C1A C2A 1.3742(14) . ?
C1A N1A 1.3788(12) . ?
C1A C7A 1.4991(13) . ?
C2A O1A 1.3652(11) . ?
C2A C3A 1.4393(13) . ?
C3A O2A 1.2689(12) . ?
C3A C4A 1.4253(13) . ?
C4A C5A 1.3642(15) . ?
C4A H4A 0.9500 . ?
C5A N1A 1.3540(13) . ?
C5A H5A 0.9500 . ?
C6A N1A 1.4693(13) . ?
C6A H6AA 0.9800 . ?
C6A H6AB 0.9800 . ?
C6A H6AC 0.9800 . ?
C7A H7AA 0.9800 . ?
C7A H7AB 0.9800 . ?
C7A H7AC 0.9800 . ?
O1A H1O 0.899(18) . ?
C1B C2B 1.3749(14) . ?
C1B N1B 1.3796(12) . ?
C1B C7B 1.4992(13) . ?
C2B O1B 1.3605(11) . ?
C2B C3B 1.4425(13) . ?
C3B O2B 1.2708(12) . ?
C3B C4B 1.4248(13) . ?
C4B C5B 1.3645(15) . ?
C4B H4B 0.9500 . ?
C5B N1B 1.3521(13) . ?
C5B H5B 0.9500 . ?
C6B N1B 1.4708(13) . ?
C6B H6BA 0.9800 . ?
C6B H6BB 0.9800 . ?
C6B H6BC 0.9800 . ?
C7B H7BA 0.9800 . ?
C7B H7BB 0.9800 . ?
C7B H7BC 0.9800 . ?
O1B H2O 0.911(19) . ?

loop_
_geom_hbond_atom_site_label_D
_geom_hbond_atom_site_label_H
_geom_hbond_atom_site_label_A
_geom_hbond_distance_DH
_geom_hbond_distance_HA
_geom_hbond_distance_DA
_geom_hbond_angle_DHA
_geom_hbond_site_symmetry_A
_geom_hbond_publ_flag
O1A H1O O2B 0.899(18) 1.874(18) 2.6847(11) 149(2) . yes
O1B H2O O2A 0.911(19) 1.825(19) 2.6504(11) 150(2) . yes
C6A H6AB O2A 0.98 2.53 3.4705(12) 161 4_466 yes
C7A H7AA O2B 0.98 2.54 3.4957(13) 165 8_665 yes
C6B H6BA O2B 0.98 2.49 3.3798(12) 151 6_656 yes
C7B H7BA O2A 0.98 2.52 3.4901(13) 171 8_755 yes

_cod_database_fobs_code 2022888
